data_2004666
loop_
_publ_author_name
'Pabel, M.'
'Willis, A. C.'
'Wild, S. B.'

_publ_section_title
;[<i>R</i>-(<i>R</i>*,<i>R</i>*)]-(\h^5^-Cyclopentadienyl)[1,2-phenylenebis(methylphenylphosphine-<i>P</i>)](1-phenylphosphirane-<i>P</i>)iron(II)
 Hexafluorophosphate
;
_journal_issue 3
_journal_name_full 'Acta Crystallographica Section C'
_journal_page_first 557
_journal_page_last 559
_journal_paper_doi 10.1107/S0108270195011784
_journal_volume 52
_journal_year 1996
_chemical_formula_iupac '[Fe (C5 H5)(C8 H9 P)(C20 H20 P2)] P F6'
_chemical_formula_moiety 'C33 H34 Fe P3 1+, F6 P 1- '
_chemical_formula_sum 'C33 H34 F6 Fe P4'
_chemical_formula_weight 724.36
_space_group_IT_number 19
_symmetry_cell_setting orthorhombic
_symmetry_space_group_name_Hall 'P 2ac 2ab'
_symmetry_space_group_name_H-M 'P 21 21 21'
_cell_angle_alpha 90
_cell_angle_beta 90
_cell_angle_gamma 90
_cell_formula_units_Z 4
_cell_length_a 12.575(2)
_cell_length_b 14.454(3)
_cell_length_c 18.365(4)
_cell_measurement_reflns_used 25
_cell_measurement_temperature 293
_cell_measurement_theta_max 20.0
_cell_measurement_theta_min 13.0
_cell_volume 3338.0(11)
_computing_cell_refinement 'Xtal3.2 LATCON (Hall, Flack & Stewart, 1992)'
_computing_data_collection 'Philips PW1100/20 software'
_computing_data_reduction 'Xtal3.2 DIFDAT ABSORB ADDREF SORTRF'
_computing_publication_material TEXSAN
_computing_structure_refinement 'TEXSAN (Molecular Structure Corporation, 1995)'
_computing_structure_solution 'SIR92 (Altomare et al., 1994)'
_diffrn_ambient_temperature 293.2
_diffrn_measurement_device 'Philips PW1100/20'
_diffrn_measurement_method \w
_diffrn_radiation_monochromator graphite
_diffrn_radiation_source 'X-ray tube'
_diffrn_radiation_type MoK\a
_diffrn_radiation_wavelength 0.7107
_diffrn_reflns_av_R_equivalents 0
_diffrn_reflns_limit_h_max 14
_diffrn_reflns_limit_h_min 0
_diffrn_reflns_limit_k_max 17
_diffrn_reflns_limit_k_min 0
_diffrn_reflns_limit_l_max 21
_diffrn_reflns_limit_l_min 0
_diffrn_reflns_number 3315
_diffrn_reflns_theta_max 25
_diffrn_standards_decay_% 4
_diffrn_standards_interval_time 180
_diffrn_standards_number 3
_exptl_absorpt_coefficient_mu 0.699
_exptl_absorpt_correction_T_max 0.93
_exptl_absorpt_correction_T_min 0.89
_exptl_absorpt_correction_type 'analytical (De Meulenaer & Tompa, 1965)'
_exptl_crystal_colour orange
_exptl_crystal_density_diffrn 1.441
_exptl_crystal_description 'fragment cleaved from block'
_exptl_crystal_F_000 1488.00
_exptl_crystal_size_max 0.34
_exptl_crystal_size_mid 0.21
_exptl_crystal_size_min 0.14
_refine_diff_density_max 0.51
_refine_diff_density_min -0.41
_refine_ls_extinction_method none
_refine_ls_goodness_of_fit_obs 1.960
_refine_ls_hydrogen_treatment noref
_refine_ls_matrix_type full
_refine_ls_number_parameters 397
_refine_ls_number_reflns 1809
_refine_ls_number_restraints 0
_refine_ls_R_factor_obs 0.0560
_refine_ls_shift/esd_max 0.04
_refine_ls_structure_factor_coef F
_refine_ls_weighting_scheme 'Weighting scheme: see below'
_refine_ls_wR_factor_obs 0.0320
_reflns_number_observed 1809
_reflns_number_total 3315
_reflns_observed_criterion I~net~>3\s(I~net~)
_cod_data_source_file ta1051.cif
_cod_data_source_block mxp6
_cod_original_cell_volume 3338.0(10)
_cod_original_sg_symbol_H-M 'P 21 21 21 '
_cod_original_formula_sum 'C33 H34 F6 Fe P4 '
_cod_database_code 2004666

loop_
_symmetry_equiv_pos_as_xyz
'   +x,   +y,   +z'
'1/2-x,   -y,1/2+z'
'1/2+x,1/2-y,   -z'
'   -x,1/2+y,1/2-z'

loop_
_atom_site_aniso_label
_atom_site_aniso_U_11
_atom_site_aniso_U_22
_atom_site_aniso_U_33
_atom_site_aniso_U_12
_atom_site_aniso_U_13
_atom_site_aniso_U_23
Fe(1) 0.0600(10) 0.0486(10) 0.0426(9) 0.0030(10) 0.0030(10) -0.0020(10)
P(1) 0.049(2) 0.062(2) 0.040(2) -0.002(2) 0.002(2) 0.006(2)
P(2) 0.053(2) 0.046(2) 0.051(2) -0.002(2) 0.006(2) 0.000(2)
P(3) 0.071(2) 0.051(2) 0.046(2) 0.006(2) 0.005(2) 0.002(2)
P(4) 0.069(3) 0.108(3) 0.050(2) -0.008(3) 0.005(2) 0.002(3)
F(1) 0.066(6) 0.209(9) 0.105(6) -0.032(6) 0.016(5) -0.016(6)
F(2) 0.200(10) 0.260(10) 0.34(2) -0.120(10) -0.160(10) 0.23(2)
F(3) 0.128(10) 0.43(2) 0.200(10) -0.080(10) 0.079(9) -0.16(2)
F(4) 0.074(5) 0.320(10) 0.100(6) -0.068(8) -0.022(5) 0.071(8)
F(5) 0.160(10) 0.190(10) 0.33(2) -0.016(9) -0.070(10) 0.130(10)
F(6) 0.180(10) 0.33(2) 0.200(10) -0.070(10) 0.050(10) -0.190(10)
C(1) 0.073(9) 0.090(9) 0.060(8) 0.001(8) 0.004(7) 0.009(7)
C(2) 0.071(8) 0.058(9) 0.077(9) -0.001(7) 0.013(8) 0.000(7)
C(11) 0.045(8) 0.059(9) 0.058(8) 0.010(7) 0.001(7) 0.013(7)
C(12) 0.070(10) 0.054(9) 0.074(10) 0.005(8) -0.012(8) 0.004(8)
C(13) 0.080(10) 0.070(10) 0.130(10) -0.022(10) -0.050(10) 0.000(10)
C(14) 0.060(10) 0.120(10) 0.110(10) -0.010(10) -0.010(10) 0.050(10)
C(15) 0.070(10) 0.21(2) 0.068(9) 0.000(10) 0.000(9) 0.040(10)
C(16) 0.052(8) 0.130(10) 0.057(8) 0.020(10) -0.007(8) 0.008(9)
C(21) 0.048(8) 0.057(9) 0.050(8) 0.004(7) 0.002(7) -0.008(7)
C(22) 0.059(8) 0.052(8) 0.073(9) -0.015(7) -0.011(8) 0.003(9)
C(23) 0.058(9) 0.080(10) 0.052(8) -0.009(9) 0.002(7) -0.012(8)
C(24) 0.057(9) 0.080(10) 0.065(9) 0.008(9) -0.011(8) -0.012(8)
C(25) 0.057(9) 0.070(10) 0.090(10) -0.010(8) -0.019(8) -0.005(9)
C(26) 0.058(8) 0.045(8) 0.083(9) -0.004(8) -0.003(7) 0.006(8)
C(31) 0.044(8) 0.037(7) 0.036(6) -0.007(6) -0.007(6) 0.006(5)
C(32) 0.053(8) 0.048(8) 0.050(7) -0.006(7) 0.006(6) 0.000(6)
C(33) 0.060(9) 0.060(9) 0.066(9) -0.005(8) 0.002(8) -0.010(8)
C(34) 0.063(10) 0.067(10) 0.078(10) 0.014(9) -0.009(9) -0.007(8)
C(35) 0.080(10) 0.037(8) 0.110(10) -0.004(9) -0.030(10) 0.008(8)
C(36) 0.062(9) 0.060(8) 0.068(8) 0.005(9) -0.001(9) -0.001(7)
C(41) 0.080(10) 0.039(8) 0.056(8) 0.012(8) 0.008(8) -0.010(7)
C(42) 0.100(10) 0.070(10) 0.080(10) 0.000(10) -0.020(10) -0.005(9)
C(43) 0.100(10) 0.100(10) 0.090(10) 0.060(10) 0.000(10) -0.020(10)
C(44) 0.070(10) 0.12(2) 0.090(10) 0.040(10) -0.009(10) -0.020(10)
C(45) 0.090(10) 0.120(10) 0.080(10) 0.030(10) -0.018(10) -0.010(10)
C(46) 0.090(10) 0.070(10) 0.077(9) -0.010(10) -0.011(9) 0.010(9)
C(47) 0.110(10) 0.057(8) 0.068(8) 0.024(9) -0.022(8) -0.014(8)
C(48) 0.100(10) 0.110(10) 0.052(8) 0.030(10) 0.015(8) 0.018(7)
C(51) 0.13(2) 0.060(10) 0.070(10) 0.020(10) 0.000(10) -0.009(8)
C(52) 0.070(10) 0.080(10) 0.090(10) -0.007(10) -0.020(10) -0.027(9)
C(53) 0.076(10) 0.067(9) 0.077(10) 0.000(10) 0.020(10) -0.013(8)
C(54) 0.080(10) 0.080(10) 0.067(10) 0.038(10) -0.022(9) -0.030(9)
C(55) 0.080(10) 0.090(10) 0.058(10) 0.017(10) 0.010(9) -0.027(9)

loop_
_atom_site_label
_atom_site_fract_x
_atom_site_fract_y
_atom_site_fract_z
_atom_site_U_iso_or_equiv
_atom_site_thermal_displace_type
Fe(1) .28640(10) .43280(10) .54446(8) .0502(5) Uij
P(1) .3498(2) .5722(2) .52760(10) .0502(10) Uij
P(2) .1379(3) .5013(2) .5731(2) .0501(10) Uij
P(3) .3467(2) .4211(2) .65480(10) .0560(10) Uij
P(4) .1165(3) .1233(3) .6930(2) .0760(10) Uij
F(1) .2345(5) .1559(6) .6888(4) .127(3) Uij
F(2) .1447(10) .0552(9) .7482(9) .268(7) Uij
F(3) .1054(9) .1850(10) .7563(8) .253(7) Uij
F(4) -.0009(6) .0898(8) .6978(4) .163(4) Uij
F(5) .0840(9) .1989(8) .6443(9) .228(7) Uij
F(6) .1296(8) .0670(10) .6286(6) .238(6) Uij
C(1) .3559(9) .6153(7) .4333(5) .074(4) Uij
C(2) .0533(9) .4615(7) .6444(6) .069(4) Uij
C(11) .4845(8) .5969(7) .5597(6) .054(4) Uij
C(12) .5085(10) .6463(8) .6211(7) .066(5) Uij
C(13) .6130(10) .6620(9) .6433(9) .093(6) Uij
C(14) .6940(10) .6240(10) .6042(9) .094(6) Uij
C(15) .6720(10) .5720(10) .5425(7) .116(6) Uij
C(16) .5683(10) .5580(10) .5223(6) .079(5) Uij
C(21) .0446(9) .5123(8) .4970(6) .052(4) Uij
C(22) .0548(9) .5823(8) .4457(7) .061(4) Uij
C(23) -.0075(9) .5824(9) .3837(6) .064(4) Uij
C(24) -.0860(10) .5149(9) .3743(7) .067(5) Uij
C(25) -.0990(9) .4497(9) .4263(7) .072(5) Uij
C(26) -.0356(9) .4472(8) .4865(6) .062(4) Uij
C(31) .2613(8) .6553(7) .5734(5) .039(3) Uij
C(32) .1676(9) .6200(7) .5964(6) .050(4) Uij
C(33) .0941(9) .6789(8) .6311(7) .062(5) Uij
C(34) .1180(10) .7703(9) .6433(7) .069(5) Uij
C(35) .2130(10) .8040(7) .6163(7) .076(5) Uij
C(36) .2869(10) .7488(8) .5806(6) .063(4) Uij
C(41) .4741(10) .3667(9) .6732(6) .057(4) Uij
C(42) .4820(10) .2700(10) .6773(7) .085(6) Uij
C(43) .5780(10) .2290(10) .6910(8) .098(6) Uij
C(44) .6720(10) .2740(10) .6940(8) .092(6) Uij
C(45) .6650(10) .3700(10) .6888(7) .096(6) Uij
C(46) .5700(10) .4148(9) .6795(7) .079(5) Uij
C(47) .3270(10) .4944(8) .7336(6) .078(5) Uij
C(48) .2780(10) .3986(9) .7392(6) .087(5) Uij
C(51) .2470(10) .3870(9) .4400(7) .090(6) Uij
C(52) .2030(10) .3257(10) .4925(8) .081(5) Uij
C(53) .2850(10) .2914(8) .5339(7) .073(5) Uij
C(54) .3810(10) .3237(9) .5062(8) .075(5) Uij
C(55) .3560(10) .3842(9) .4474(7) .074(5) Uij
H(1a) .4093 .5826 .4073 .0890 Uij
H(1b) .3726 .6794 .4337 .0890 Uij
H(1c) .2891 .6062 .4103 .0890 Uij
H(2a) -0.0010 .5059 .6530 .0824 Uij
H(2b) .0939 .4531 .6875 .0824 Uij
H(2c) .0219 .4043 .6307 .0824 Uij
H(12) .4520 .6707 .6495 .0788 Uij
H(13) .6272 .6988 .6850 .1115 Uij
H(14) .7651 .6323 .6195 .1131 Uij
H(15) .7289 .5472 .5145 .1392 Uij
H(16) .5538 .5205 .4811 .0952 Uij
H(22) .1049 .6305 .4533 .0738 Uij
H(23) .0030 .6283 .3474 .0769 Uij
H(24) -0.1297 .5150 .3320 .0801 Uij
H(25) -0.1534 .4046 .4207 .0864 Uij
H(26) -0.0463 .4002 .5219 .0745 Uij
H(33) .0272 .6552 .6461 .0744 Uij
H(34) .0712 .8091 .6696 .0829 Uij
H(35) .2280 .8679 .6223 .0911 Uij
H(36) .3516 .7734 .5621 .0761 Uij
H(42) .4203 .2332 .6705 .1017 Uij
H(43) .5784 .1642 .6990 .1172 Uij
H(44) .7376 .2428 .6993 .1104 Uij
H(45) .7287 .4058 .6918 .1157 Uij
H(46) .5693 .4804 .6772 .0945 Uij
H(47a) .3857 .5094 .7635 .0939 Uij
H(47b) .2812 .5467 .7295 .0939 Uij
H(48a) .3068 .3553 .7726 .1046 Uij
H(48b) .2023 .3926 .7385 .1046 Uij
H(51) .2077 .4233 .4060 .1076 Uij
H(52) .1300 .3110 .4979 .0969 Uij
H(53) .2769 .2520 .5749 .0881 Uij
H(54) .4500 .3083 .5232 .0901 Uij
H(55) .4061 .4170 .4184 .0883 Uij

loop_
_atom_type_symbol
_atom_type_scat_dispersion_real
_atom_type_scat_dispersion_imag
_atom_type_scat_source
C 0.003 0.002
;
International Tables for Crystallography (1992, Vol. C, Tables 4.2.6.8 and
6.1.1.4)
;
H 0.000 0.000
;
International Tables for Crystallography (1992, Vol. C, Tables 4.2.6.8 and
6.1.1.4)
;
F 0.017 0.010
;
International Tables for Crystallography (1992, Vol. C, Tables 4.2.6.8 and
6.1.1.4)
;
Fe 0.346 0.844
;
International Tables for Crystallography (1992, Vol. C, Tables 4.2.6.8 and
6.1.1.4)
;
P 0.102 0.094
;
International Tables for Crystallography (1992, Vol. C, Tables 4.2.6.8 and
6.1.1.4)
;

loop_
_geom_angle_atom_site_label_1
_geom_angle_atom_site_label_2
_geom_angle_atom_site_label_3
_geom_angle
_geom_angle_publ_flag
P(1) Fe(1) P(2) 85.90(10) yes
P(1) Fe(1) P(3) 94.40(10) yes
P(1) Fe(1) C(51) 104.4(4) ?
P(1) Fe(1) C(52) 142.7(5) ?
P(1) Fe(1) C(53) 155.1(4) ?
P(1) Fe(1) C(54) 116.0(5) ?
P(1) Fe(1) C(55) 92.0(4) ?
P(2) Fe(1) P(3) 96.30(10) yes
P(2) Fe(1) C(51) 99.2(5) ?
P(2) Fe(1) C(52) 91.0(4) ?
P(2) Fe(1) C(53) 117.8(5) ?
P(2) Fe(1) C(54) 155.4(4) ?
P(2) Fe(1) C(55) 135.4(5) ?
P(3) Fe(1) C(51) 156.4(4) ?
P(3) Fe(1) C(52) 122.8(5) ?
P(3) Fe(1) C(53) 90.8(4) ?
P(3) Fe(1) C(54) 93.3(4) ?
P(3) Fe(1) C(55) 128.2(5) ?
C(51) Fe(1) C(52) 39.6(4) ?
C(51) Fe(1) C(53) 66.1(5) ?
C(51) Fe(1) C(54) 65.8(5) ?
C(51) Fe(1) C(55) 38.6(4) ?
C(52) Fe(1) C(53) 38.5(4) ?
C(52) Fe(1) C(54) 64.9(5) ?
C(52) Fe(1) C(55) 65.0(5) ?
C(53) Fe(1) C(54) 39.2(4) ?
C(53) Fe(1) C(55) 66.0(5) ?
C(54) Fe(1) C(55) 39.6(4) ?
Fe(1) P(1) C(1) 117.4(4) yes
Fe(1) P(1) C(11) 118.1(4) yes
Fe(1) P(1) C(31) 108.4(4) yes
C(1) P(1) C(11) 101.5(5) yes
C(1) P(1) C(31) 103.5(5) yes
C(11) P(1) C(31) 106.5(5) yes
Fe(1) P(2) C(2) 122.8(4) yes
Fe(1) P(2) C(21) 113.9(4) yes
Fe(1) P(2) C(32) 108.2(4) yes
C(2) P(2) C(21) 101.9(5) yes
C(2) P(2) C(32) 104.8(5) yes
C(21) P(2) C(32) 103.3(5) yes
Fe(1) P(3) C(41) 121.0(4) yes
Fe(1) P(3) C(47) 130.7(4) yes
Fe(1) P(3) C(48) 130.3(5) yes
C(41) P(3) C(47) 103.2(5) yes
C(41) P(3) C(48) 100.8(5) yes
C(47) P(3) C(48) 49.7(5) yes
F(1) P(4) F(2) 90.4(6) ?
F(1) P(4) F(3) 86.9(5) ?
F(1) P(4) F(4) 179.3(6) ?
F(1) P(4) F(5) 90.6(6) ?
F(1) P(4) F(6) 91.3(5) ?
F(2) P(4) F(3) 83.3(7) ?
F(2) P(4) F(4) 89.0(6) ?
F(2) P(4) F(5) 173.0(10) ?
F(2) P(4) F(6) 99.2(9) ?
F(3) P(4) F(4) 93.1(6) ?
F(3) P(4) F(5) 90.2(9) ?
F(3) P(4) F(6) 177.0(9) ?
F(4) P(4) F(5) 90.1(6) ?
F(4) P(4) F(6) 88.7(6) ?
F(5) P(4) F(6) 87.4(7) ?
P(1) C(11) C(12) 124.9(10) ?
P(1) C(11) C(16) 117.9(10) ?
C(12) C(11) C(16) 117.0(10) ?
C(11) C(12) C(13) 122.0(10) ?
C(12) C(13) C(14) 118.0(10) ?
C(13) C(14) C(15) 120.0(10) ?
C(14) C(15) C(16) 118.0(10) ?
C(11) C(16) C(15) 122.0(10) ?
P(2) C(21) C(22) 121.4(10) ?
P(2) C(21) C(26) 120.7(10) ?
C(22) C(21) C(26) 117.0(10) ?
C(21) C(22) C(23) 120.0(10) ?
C(22) C(23) C(24) 120.0(10) ?
C(23) C(24) C(25) 118.0(10) ?
C(24) C(25) C(26) 121.0(10) ?
C(21) C(26) C(25) 121.0(10) ?
P(1) C(31) C(32) 115.0(8) ?
P(1) C(31) C(36) 122.4(9) ?
C(32) C(31) C(36) 122.0(10) ?
P(2) C(32) C(31) 117.7(9) ?
P(2) C(32) C(33) 123.1(9) ?
C(31) C(32) C(33) 118.0(10) ?
C(32) C(33) C(34) 120.0(10) ?
C(33) C(34) C(35) 118.0(10) ?
C(34) C(35) C(36) 123.0(10) ?
C(31) C(36) C(35) 116.0(10) ?
P(3) C(41) C(42) 120.0(10) ?
P(3) C(41) C(46) 124.0(10) ?
C(42) C(41) C(46) 115.0(10) ?
C(41) C(42) C(43) 120.0(10) ?
C(42) C(43) C(44) 124.0(10) ?
C(43) C(44) C(45) 115.0(10) ?
C(44) C(45) C(46) 121.0(10) ?
C(41) C(46) C(45) 122.0(10) ?
P(3) C(47) C(48) 65.0(6) yes
P(3) C(48) C(47) 65.3(7) yes
Fe(1) C(51) C(52) 70.5(7) ?
Fe(1) C(51) C(55) 71.4(8) ?
C(52) C(51) C(55) 107.0(10) ?
Fe(1) C(52) C(51) 69.9(7) ?
Fe(1) C(52) C(53) 68.9(7) ?
C(51) C(52) C(53) 108.0(10) ?
Fe(1) C(53) C(52) 72.6(8) ?
Fe(1) C(53) C(54) 72.1(7) ?
C(52) C(53) C(54) 109.0(10) ?
Fe(1) C(54) C(53) 68.7(7) ?
Fe(1) C(54) C(55) 70.6(6) ?
C(53) C(54) C(55) 107.0(10) ?
Fe(1) C(55) C(51) 70.1(8) ?
Fe(1) C(55) C(54) 69.8(7) ?
C(51) C(55) C(54) 108.0(10) ?

loop_
_geom_bond_atom_site_label_1
_geom_bond_atom_site_label_2
_geom_bond_distance
_geom_bond_publ_flag
Fe(1) P(1) 2.189(3) yes
Fe(1) P(2) 2.178(4) yes
Fe(1) P(3) 2.170(3) yes
Fe(1) C(51) 2.090(10) yes
Fe(1) C(52) 2.100(10) yes
Fe(1) C(53) 2.050(10) yes
Fe(1) C(54) 2.100(10) yes
Fe(1) C(55) 2.110(10) yes
P(1) C(1) 1.840(10) yes
P(1) C(11) 1.830(10) yes
P(1) C(31) 1.840(10) yes
P(2) C(2) 1.780(10) yes
P(2) C(21) 1.830(10) yes
P(2) C(32) 1.810(10) yes
P(3) C(41) 1.820(10) yes
P(3) C(47) 1.810(10) yes
P(3) C(48) 1.810(10) yes
P(4) F(1) 1.559(8) ?
P(4) F(2) 1.456(10) ?
P(4) F(3) 1.470(10) ?
P(4) F(4) 1.556(8) ?
P(4) F(5) 1.470(10) ?
P(4) F(6) 1.447(9) ?
C(11) C(12) 1.370(10) ?
C(11) C(16) 1.380(10) ?
C(12) C(13) 1.390(10) ?
C(13) C(14) 1.36(2) ?
C(14) C(15) 1.38(2) ?
C(15) C(16) 1.38(2) ?
C(21) C(22) 1.390(10) ?
C(21) C(26) 1.390(10) ?
C(22) C(23) 1.380(10) ?
C(23) C(24) 1.400(10) ?
C(24) C(25) 1.350(10) ?
C(25) C(26) 1.360(10) ?
C(31) C(32) 1.350(10) yes
C(31) C(36) 1.400(10) ?
C(32) C(33) 1.410(10) ?
C(33) C(34) 1.370(10) ?
C(34) C(35) 1.38(2) ?
C(35) C(36) 1.390(10) ?
C(41) C(42) 1.400(10) ?
C(41) C(46) 1.400(10) ?
C(42) C(43) 1.37(2) ?
C(43) C(44) 1.35(2) ?
C(44) C(45) 1.39(2) ?
C(45) C(46) 1.37(2) ?
C(47) C(48) 1.52(2) yes
C(51) C(52) 1.42(2) ?
C(51) C(55) 1.39(2) ?
C(52) C(53) 1.37(2) ?
C(53) C(54) 1.39(2) ?
C(54) C(55) 1.42(2) ?
